data_7125367
loop_
_publ_author_name
'Bole, Leonie J.'
'Davin, Laia'
'Kennedy, Alan R.'
'McLellan, Ross'
'Hevia, Eva'

_publ_section_title
;
 Magnesium-mediated arylation of amines via C-F bond activation of
 fluoroarenes.
;
_journal_issue 30
_journal_name_full 'Chemical communications (Cambridge, England)'
_journal_page_first 4339
_journal_page_last 4342
_journal_paper_doi 10.1039/c9cc01670h
_journal_volume 55
_journal_year 2019
_chemical_formula_moiety 'C70 H90 Mg2 N10, C7 H8'
_chemical_formula_sum 'C77 H98 Mg2 N10'
_chemical_formula_weight 1212.27
_space_group_crystal_system monoclinic
_space_group_IT_number 14
_space_group_name_Hall '-P 2yn'
_space_group_name_H-M_alt 'P 1 21/n 1'
_atom_sites_solution_hydrogens geom
_atom_sites_solution_primary iterative
_audit_creation_date 2016-02-15
_audit_creation_method
;
Olex2 1.2
(compiled Jan 19 2015 12:28:14 for OlexSys, GUI svn.r4998)
;
_audit_update_record
;
2019-01-30 deposited with the CCDC.	2019-03-13 downloaded from the CCDC.
;
_cell_angle_alpha 90
_cell_angle_beta 92.872(3)
_cell_angle_gamma 90
_cell_formula_units_Z 2
_cell_length_a 13.0738(4)
_cell_length_b 14.2398(5)
_cell_length_c 19.0456(6)
_cell_measurement_reflns_used 7182
_cell_measurement_temperature 123.4
_cell_measurement_theta_max 30.1087
_cell_measurement_theta_min 3.0488
_cell_volume 3541.2(2)
_computing_cell_refinement
;
CrysAlisPro, Oxford Diffraction Ltd.,
Version 1.171.34.40 (release 27-08-2010 CrysAlis171 .NET)
(compiled Aug 27 2010,11:50:40)
;
_computing_data_collection
;
CrysAlisPro, Oxford Diffraction Ltd.,
Version 1.171.34.40 (release 27-08-2010 CrysAlis171 .NET)
(compiled Aug 27 2010,11:50:40)
;
_computing_data_reduction
;
CrysAlisPro, Oxford Diffraction Ltd.,
Version 1.171.34.40 (release 27-08-2010 CrysAlis171 .NET)
(compiled Aug 27 2010,11:50:40)
;
_computing_molecular_graphics 'Olex2 (Dolomanov et al., 2009)'
_computing_publication_material 'Olex2 (Dolomanov et al., 2009)'
_computing_structure_refinement 'olex2.refine (Bourhis et al., 2015)'
_computing_structure_solution 'olex2.solve (Bourhis et al., 2015)'
_diffrn_ambient_temperature 123.4
_diffrn_detector_area_resol_mean 16.0727
_diffrn_measured_fraction_theta_full 0.998
_diffrn_measured_fraction_theta_max 0.961
_diffrn_measurement_details
;
#__ type_ start__ end____ width___ exp.time_
  1 omega  -37.00   47.00   1.0000   30.0000
omega____ theta____ kappa____ phi______ frames
    -       20.9636  -37.0000  -30.0000 84

#__ type_ start__ end____ width___ exp.time_
  2 omega   24.00   74.00   1.0000   30.0000
omega____ theta____ kappa____ phi______ frames
    -       20.9636   64.0000   89.0000 50

#__ type_ start__ end____ width___ exp.time_
  3 omega   31.00   75.00   1.0000   30.0000
omega____ theta____ kappa____ phi______ frames
    -       20.9636   37.0000 -180.0000 44

#__ type_ start__ end____ width___ exp.time_
  4 omega  -78.00  -33.00   1.0000   30.0000
omega____ theta____ kappa____ phi______ frames
    -      -21.9011  179.0000  120.0000 45

#__ type_ start__ end____ width___ exp.time_
  5 omega   -9.00   20.00   1.0000   30.0000
omega____ theta____ kappa____ phi______ frames
    -       20.9636   77.0000  -30.0000 29
;
_diffrn_measurement_device_type 'Xcalibur, Eos'
_diffrn_measurement_method '\w scans'
_diffrn_orient_matrix_UB_11 0.0380287000
_diffrn_orient_matrix_UB_12 -0.0344254000
_diffrn_orient_matrix_UB_13 0.0082979000
_diffrn_orient_matrix_UB_21 0.0009486000
_diffrn_orient_matrix_UB_22 0.0137178000
_diffrn_orient_matrix_UB_23 0.0358179000
_diffrn_orient_matrix_UB_31 -0.0389248000
_diffrn_orient_matrix_UB_32 -0.0331540000
_diffrn_orient_matrix_UB_33 0.0062169000
_diffrn_radiation_monochromator graphite
_diffrn_radiation_type MoK\a
_diffrn_radiation_wavelength 0.71073
_diffrn_reflns_av_R_equivalents 0.0249
_diffrn_reflns_av_unetI/netI 0.0413
_diffrn_reflns_Laue_measured_fraction_full 0.998
_diffrn_reflns_Laue_measured_fraction_max 0.961
_diffrn_reflns_limit_h_max 17
_diffrn_reflns_limit_h_min -17
_diffrn_reflns_limit_k_max 16
_diffrn_reflns_limit_k_min -19
_diffrn_reflns_limit_l_max 22
_diffrn_reflns_limit_l_min -25
_diffrn_reflns_number 18999
_diffrn_reflns_point_group_measured_fraction_full 0.998
_diffrn_reflns_point_group_measured_fraction_max 0.961
_diffrn_reflns_theta_full 25.242
_diffrn_reflns_theta_max 28.999
_diffrn_reflns_theta_min 3.055
_diffrn_source 'sealed tube'
_exptl_absorpt_coefficient_mu 0.083
_exptl_absorpt_correction_T_max 1.00000
_exptl_absorpt_correction_T_min 0.92990
_exptl_absorpt_correction_type multi-scan
_exptl_absorpt_process_details
;
CrysAlisPro, Oxford Diffraction Ltd.,
Version 1.171.34.40 (release 27-08-2010 CrysAlis171 .NET)
(compiled Aug 27 2010,11:50:40)
Empirical absorption correction using spherical harmonics,
 implemented in SCALE3 ABSPACK scaling algorithm.
;
_exptl_crystal_colour colourless
_exptl_crystal_colour_primary colourless
_exptl_crystal_density_diffrn 1.137
_exptl_crystal_description hexagonal
_exptl_crystal_F_000 1308
_exptl_crystal_size_max 0.6
_exptl_crystal_size_mid 0.6
_exptl_crystal_size_min 0.2
_refine_diff_density_max 0.617
_refine_diff_density_min -0.371
_refine_diff_density_rms 0.046
_refine_ls_extinction_method none
_refine_ls_goodness_of_fit_ref 1.019
_refine_ls_hydrogen_treatment constr
_refine_ls_matrix_type full
_refine_ls_number_parameters 442
_refine_ls_number_reflns 9058
_refine_ls_number_restraints 120
_refine_ls_restrained_S_all 1.017
_refine_ls_R_factor_all 0.0704
_refine_ls_R_factor_gt 0.0497
_refine_ls_shift/su_max 0.001
_refine_ls_shift/su_mean 0.000
_refine_ls_structure_factor_coef Fsqd
_refine_ls_weighting_details
;
 w=1/[\s^2^(Fo^2^)+(0.0544P)^2^+1.4945P]
 where P=(Fo^2^+2Fc^2^)/3
;
_refine_ls_weighting_scheme calc
_refine_ls_wR_factor_gt 0.1173
_refine_ls_wR_factor_ref 0.1297
_reflns_Friedel_coverage 0.000
_reflns_number_gt 6862
_reflns_number_total 9058
_reflns_threshold_expression 'I > 2\s(I)'
_cod_data_source_file c9cc01670h2.cif
_cod_data_source_block ld384
_cod_database_code 7125367
_shelxl_version_number 2013-2
_shelx_space_group_comment
;
The symmetry employed for this shelxl refinement is uniquely defined
by the following loop, which should always be used as a source of
symmetry information in preference to the above space-group names.
They are only intended as comments.
;
_reflns_odcompleteness_completeness 99.68
_reflns_odcompleteness_iscentric 1
_reflns_odcompleteness_theta 27.82
_olex2_refinement_description
;
1. Fixed Uiso
 At 1.2 times of:
  All C(H) groups
 At 1.5 times of:
  All C(H,H,H) groups
2. Restrained distances
 C36-C42 = C36A-C42A
 1.47 with sigma of 0.01
 C41A-C42A = C37A-C42A = C41-C42 = C37-C42
 2.48 with sigma of 0.01
3. Rigid bond restraints
 C42A, C36A, C37A, C38A, C39A, C40A, C41A
 with sigma for 1-2 distances of 0.01 and sigma for 1-3 distances of 0.01
 C42, C36, C37, C38, C39, C40, C41
 with sigma for 1-2 distances of 0.01 and sigma for 1-3 distances of 0.01
4. Uiso/Uaniso restraints and constraints
C42A \\sim C36A \\sim C37A \\sim C38A \\sim C39A \\sim C40A \\sim C41A: within
1.7A with sigma of 0.02 and sigma for terminal atoms of 0.02
C42 \\sim C36 \\sim C37 \\sim C38 \\sim C39 \\sim C40 \\sim C41: within 1.7A
with sigma of 0.02 and sigma for terminal atoms of 0.02
Uanis(C42) = Uanis(C42A)
Uanis(C36) = Uanis(C36A)
Uanis(C37) = Uanis(C37A)
Uanis(C38) = Uanis(C38A)
Uanis(C39) = Uanis(C39A)
Uanis(C40) = Uanis(C40A)
Uanis(C41) = Uanis(C41A)
5. Others
 Fixed Sof: C42(0.33) H42A(0.33) H42B(0.33) H42C(0.33) C36(0.33) C37(0.33)
 H37(0.33) C38(0.33) H38(0.33) C39(0.33) H39(0.33) C40(0.33) H40(0.33)
 C41(0.33) H41(0.33) C42A(0.17) H42D(0.17) H42E(0.17) H42F(0.17) C36A(0.17)
 C37A(0.17) H37A(0.17) C38A(0.17) H38A(0.17) C39A(0.17) H39A(0.17) C40A(0.17)
 H40A(0.17) C41A(0.17) H41A(0.17)
6.a Ternary CH refined with riding coordinates:
 C12(H12), C15(H15), C24(H24), C27(H27)
6.b Aromatic/amide H refined with riding coordinates:
 C2(H2), C8(H8), C9(H9), C10(H10), C20(H20), C21(H21), C22(H22), C31(H31),
 C32(H32), C33(H33), C34(H34), C37(H37), C38(H38), C39(H39), C40(H40), C41(H41),
  C37A(H37A), C38A(H38A), C39A(H39A), C40A(H40A), C41A(H41A)
6.c Fitted hexagon refined as free rotating group:
 C36(C37,C38,C39,C40,C41), C36A(C37A,C38A,C39A,C40A,C41A)
6.d Idealised Me refined as rotating group:
 C4(H4A,H4B,H4C), C5(H5A,H5B,H5C), C13(H13A,H13B,H13C), C14(H14A,H14B,H14C),
 C16(H16A,H16B,H16C), C17(H17A,H17B,H17C), C25(H25A,H25B,H25C), C26(H26A,H26B,
 H26C), C28(H28A,H28B,H28C), C29(H29A,H29B,H29C), C42(H42A,H42B,H42C),
 C42A(H42D,H42E,H42F)
;
_olex2_submission_original_sample_id LD384
_olex2_submission_special_instructions 'No special instructions were received'

loop_
_space_group_symop_operation_xyz
'x, y, z'
'-x+1/2, y+1/2, -z+1/2'
'-x, -y, -z'
'x-1/2, -y-1/2, z-1/2'

loop_
_atom_site_label
_atom_site_type_symbol
_atom_site_fract_x
_atom_site_fract_y
_atom_site_fract_z
_atom_site_U_iso_or_equiv
_atom_site_adp_type
_atom_site_occupancy
_atom_site_site_symmetry_order
_atom_site_calc_flag
_atom_site_refinement_flags_posn
_atom_site_refinement_flags_adp
_atom_site_refinement_flags_occupancy
_atom_site_disorder_assembly
_atom_site_disorder_group
Mg1 Mg 0.10855(3) 0.59573(3) 0.51892(2) 0.01702(11) Uani 1 1 d . . . . .
N1 N 0.22807(9) 0.63763(8) 0.46284(6) 0.0185(2) Uani 1 1 d . . . . .
N2 N 0.15094(8) 0.67018(8) 0.60594(6) 0.0164(2) Uani 1 1 d . . . . .
N3 N 0.11687(9) 0.45288(9) 0.53784(6) 0.0201(2) Uani 1 1 d . . . . .
N4 N 0.04013(9) 0.39148(9) 0.52212(6) 0.0208(3) Uani 1 1 d . . . . .
N5 N 0.06396(9) 0.30399(9) 0.53968(7) 0.0237(3) Uani 1 1 d . . . . .
C1 C 0.31382(10) 0.66764(10) 0.49595(8) 0.0195(3) Uani 1 1 d . . . . .
C2 C 0.32305(10) 0.68875(10) 0.56803(8) 0.0205(3) Uani 1 1 d . . . . .
H2 H 0.3911 0.7003 0.5858 0.025 Uiso 1 1 calc R . . . .
C3 C 0.24802(10) 0.69548(10) 0.61798(7) 0.0179(3) Uani 1 1 d . . . . .
C4 C 0.41078(11) 0.68108(13) 0.45662(8) 0.0281(3) Uani 1 1 d . . . . .
H4A H 0.4577 0.6287 0.4671 0.042 Uiso 1 1 calc GR . . . .
H4B H 0.4438 0.7401 0.4714 0.042 Uiso 1 1 calc GR . . . .
H4C H 0.3935 0.6831 0.4060 0.042 Uiso 1 1 calc GR . . . .
C5 C 0.28472(11) 0.73351(12) 0.68922(8) 0.0250(3) Uani 1 1 d . . . . .
H5A H 0.2289 0.7680 0.7101 0.038 Uiso 1 1 calc GR . . . .
H5B H 0.3428 0.7758 0.6836 0.038 Uiso 1 1 calc GR . . . .
H5C H 0.3061 0.6813 0.7201 0.038 Uiso 1 1 calc GR . . . .
C6 C 0.22387(10) 0.62788(11) 0.38752(7) 0.0206(3) Uani 1 1 d . . . . .
C7 C 0.17990(11) 0.70131(11) 0.34674(8) 0.0250(3) Uani 1 1 d . . . . .
C8 C 0.17382(12) 0.69098(13) 0.27387(8) 0.0321(4) Uani 1 1 d . . . . .
H8 H 0.1451 0.7401 0.2455 0.038 Uiso 1 1 calc R . . . .
C9 C 0.20883(12) 0.61058(14) 0.24218(8) 0.0358(4) Uani 1 1 d . . . . .
H9 H 0.2049 0.6052 0.1924 0.043 Uiso 1 1 calc R . . . .
C10 C 0.24924(12) 0.53855(13) 0.28276(8) 0.0314(4) Uani 1 1 d . . . . .
H10 H 0.2720 0.4832 0.2605 0.038 Uiso 1 1 calc R . . . .
C11 C 0.25760(11) 0.54473(12) 0.35605(8) 0.0241(3) Uani 1 1 d . . . . .
C12 C 0.14167(13) 0.79032(12) 0.38102(9) 0.0307(4) Uani 1 1 d . . . . .
H12 H 0.1190 0.7724 0.4286 0.037 Uiso 1 1 calc R . . . .
C13 C 0.04970(14) 0.83460(15) 0.34104(11) 0.0426(5) Uani 1 1 d . . . . .
H13A H 0.0717 0.8620 0.2971 0.064 Uiso 1 1 calc GR . . . .
H13B H 0.0207 0.8839 0.3699 0.064 Uiso 1 1 calc GR . . . .
H13C H -0.0023 0.7864 0.3305 0.064 Uiso 1 1 calc GR . . . .
C14 C 0.22777(15) 0.86261(14) 0.39209(12) 0.0445(5) Uani 1 1 d . . . . .
H14A H 0.2832 0.8356 0.4222 0.067 Uiso 1 1 calc GR . . . .
H14B H 0.2011 0.9187 0.4147 0.067 Uiso 1 1 calc GR . . . .
H14C H 0.2540 0.8798 0.3465 0.067 Uiso 1 1 calc GR . . . .
C15 C 0.30076(12) 0.46211(12) 0.39816(8) 0.0276(3) Uani 1 1 d . . . . .
H15 H 0.3023 0.4797 0.4490 0.033 Uiso 1 1 calc R . . . .
C16 C 0.41052(13) 0.43825(15) 0.37946(11) 0.0425(5) Uani 1 1 d . . . . .
H16A H 0.4110 0.4204 0.3298 0.064 Uiso 1 1 calc GR . . . .
H16B H 0.4361 0.3859 0.4087 0.064 Uiso 1 1 calc GR . . . .
H16C H 0.4545 0.4932 0.3879 0.064 Uiso 1 1 calc GR . . . .
C17 C 0.23277(14) 0.37555(13) 0.38811(10) 0.0372(4) Uani 1 1 d . . . . .
H17A H 0.1626 0.3913 0.3997 0.056 Uiso 1 1 calc GR . . . .
H17B H 0.2589 0.3251 0.4191 0.056 Uiso 1 1 calc GR . . . .
H17C H 0.2332 0.3547 0.3391 0.056 Uiso 1 1 calc GR . . . .
C18 C 0.07811(10) 0.68938(10) 0.65831(7) 0.0181(3) Uani 1 1 d . . . . .
C19 C 0.01957(11) 0.77244(11) 0.65193(8) 0.0227(3) Uani 1 1 d . . . . .
C20 C -0.04985(12) 0.79098(12) 0.70303(9) 0.0307(4) Uani 1 1 d . . . . .
H20 H -0.0881 0.8477 0.7006 0.037 Uiso 1 1 calc R . . . .
C21 C -0.06453(12) 0.72882(14) 0.75733(9) 0.0331(4) Uani 1 1 d . . . . .
H21 H -0.1117 0.7434 0.7921 0.040 Uiso 1 1 calc R . . . .
C22 C -0.01062(11) 0.64552(13) 0.76096(8) 0.0282(3) Uani 1 1 d . . . . .
H22 H -0.0231 0.6020 0.7973 0.034 Uiso 1 1 calc R . . . .
C23 C 0.06206(10) 0.62414(11) 0.71196(7) 0.0205(3) Uani 1 1 d . . . . .
C24 C 0.11915(11) 0.53185(11) 0.71719(8) 0.0238(3) Uani 1 1 d . . . . .
H24 H 0.1664 0.5294 0.6775 0.029 Uiso 1 1 calc R . . . .
C25 C 0.18453(15) 0.52257(14) 0.78575(10) 0.0412(4) Uani 1 1 d . . . . .
H25A H 0.2324 0.5754 0.7901 0.062 Uiso 1 1 calc GR . . . .
H25B H 0.2230 0.4635 0.7854 0.062 Uiso 1 1 calc GR . . . .
H25C H 0.1400 0.5228 0.8257 0.062 Uiso 1 1 calc GR . . . .
C26 C 0.04689(14) 0.44811(13) 0.70929(10) 0.0360(4) Uani 1 1 d . . . . .
H26A H 0.0032 0.4456 0.7496 0.054 Uiso 1 1 calc GR . . . .
H26B H 0.0870 0.3901 0.7073 0.054 Uiso 1 1 calc GR . . . .
H26C H 0.0040 0.4548 0.6659 0.054 Uiso 1 1 calc GR . . . .
C27 C 0.03129(12) 0.83957(11) 0.59082(9) 0.0280(3) Uani 1 1 d . . . . .
H27 H 0.0547 0.8017 0.5504 0.034 Uiso 1 1 calc R . . . .
C28 C 0.11307(15) 0.91395(13) 0.60740(12) 0.0442(5) Uani 1 1 d . . . . .
H28A H 0.0951 0.9497 0.6490 0.066 Uiso 1 1 calc GR . . . .
H28B H 0.1171 0.9566 0.5673 0.066 Uiso 1 1 calc GR . . . .
H28C H 0.1795 0.8833 0.6166 0.066 Uiso 1 1 calc GR . . . .
C29 C -0.06963(14) 0.88653(13) 0.56657(11) 0.0405(4) Uani 1 1 d . . . . .
H29A H -0.1225 0.8384 0.5584 0.061 Uiso 1 1 calc GR . . . .
H29B H -0.0603 0.9211 0.5228 0.061 Uiso 1 1 calc GR . . . .
H29C H -0.0908 0.9302 0.6029 0.061 Uiso 1 1 calc GR . . . .
C30 C 0.19469(10) 0.40092(10) 0.56754(7) 0.0200(3) Uani 1 1 d . . . . .
C31 C 0.29254(10) 0.42705(11) 0.59588(8) 0.0227(3) Uani 1 1 d . . . . .
H31 H 0.3161 0.4901 0.5950 0.027 Uiso 1 1 calc R . . . .
C32 C 0.35144(11) 0.35585(13) 0.62464(9) 0.0295(4) Uani 1 1 d . . . . .
H32 H 0.4171 0.3706 0.6453 0.035 Uiso 1 1 calc R . . . .
C33 C 0.31842(12) 0.26145(13) 0.62485(9) 0.0333(4) Uani 1 1 d . . . . .
H33 H 0.3629 0.2147 0.6447 0.040 Uiso 1 1 calc R . . . .
C34 C 0.22416(12) 0.23570(12) 0.59727(9) 0.0305(4) Uani 1 1 d . . . . .
H34 H 0.2021 0.1721 0.5974 0.037 Uiso 1 1 calc R . . . .
C35 C 0.16106(11) 0.30763(11) 0.56864(8) 0.0230(3) Uani 1 1 d . . . . .
C42 C 0.5943(6) 0.8540(6) 0.5522(4) 0.075(2) Uani 0.33 1 d D U P A -1
H42A H 0.5636 0.8355 0.5960 0.112 Uiso 0.33 1 calc GR . P A -1
H42B H 0.6655 0.8733 0.5623 0.112 Uiso 0.33 1 calc GR . P A -1
H42C H 0.5925 0.8008 0.5196 0.112 Uiso 0.33 1 calc GR . P A -1
C36 C 0.5357(5) 0.9335(6) 0.5199(4) 0.059(2) Uani 0.33 1 d D U P A -1
C37 C 0.4325(6) 0.9453(7) 0.5320(6) 0.062(2) Uani 0.33 1 d DG U P A -1
H37 H 0.3984 0.9012 0.5600 0.074 Uiso 0.33 1 calc R . P A -1
C38 C 0.3792(6) 1.0217(8) 0.5031(7) 0.0705(19) Uani 0.33 1 d G U P A -1
H38 H 0.3087 1.0297 0.5113 0.085 Uiso 0.33 1 calc R . P A -1
C39 C 0.4292(7) 1.0862(6) 0.4621(6) 0.082(3) Uani 0.33 1 d G U P A -1
H39 H 0.3928 1.1384 0.4423 0.098 Uiso 0.33 1 calc R . P A -1
C40 C 0.5324(7) 1.0745(6) 0.4500(5) 0.077(3) Uani 0.33 1 d G U P A -1
H40 H 0.5665 1.1186 0.4220 0.092 Uiso 0.33 1 calc R . P A -1
C41 C 0.5856(5) 0.9981(6) 0.4790(5) 0.074(3) Uani 0.33 1 d DG U P A -1
H41 H 0.6562 0.9901 0.4707 0.089 Uiso 0.33 1 calc R . P A -1
C42A C 0.6237(13) 0.9164(15) 0.5297(12) 0.075(2) Uani 0.17 1 d D U P B -2
H42D H 0.6803 0.9535 0.5509 0.112 Uiso 0.17 1 calc GR . P B -2
H42E H 0.6473 0.8822 0.4889 0.112 Uiso 0.17 1 calc GR . P B -2
H42F H 0.5998 0.8716 0.5643 0.112 Uiso 0.17 1 calc GR . P B -2
C36A C 0.5388(10) 0.9795(9) 0.5070(8) 0.059(2) Uani 0.17 1 d D U P B -2
C37A C 0.4426(11) 0.9672(13) 0.5336(11) 0.062(2) Uani 0.17 1 d DG U P B -2
H37A H 0.4319 0.9192 0.5671 0.074 Uiso 0.17 1 calc R . P B -2
C38A C 0.3619(11) 1.0253(17) 0.5112(15) 0.0705(19) Uani 0.17 1 d G U P B -2
H38A H 0.2962 1.0169 0.5293 0.085 Uiso 0.17 1 calc R . P B -2
C39A C 0.3775(11) 1.0955(14) 0.4622(12) 0.082(3) Uani 0.17 1 d G U P B -2
H39A H 0.3224 1.1352 0.4468 0.098 Uiso 0.17 1 calc R . P B -2
C40A C 0.4737(12) 1.1078(10) 0.4356(8) 0.077(3) Uani 0.17 1 d G U P B -2
H40A H 0.4844 1.1558 0.4022 0.092 Uiso 0.17 1 calc R . P B -2
C41A C 0.5544(10) 1.0497(11) 0.4581(8) 0.074(3) Uani 0.17 1 d DG U P B -2
H41A H 0.6201 1.0581 0.4399 0.089 Uiso 0.17 1 calc R . P B -2

loop_
_atom_site_aniso_label
_atom_site_aniso_U_11
_atom_site_aniso_U_22
_atom_site_aniso_U_33
_atom_site_aniso_U_23
_atom_site_aniso_U_13
_atom_site_aniso_U_12
Mg1 0.0138(2) 0.0208(2) 0.0165(2) -0.00072(18) 0.00052(16) 0.00019(18)
N1 0.0169(5) 0.0214(6) 0.0174(6) -0.0006(5) 0.0024(4) 0.0013(5)
N2 0.0146(5) 0.0175(6) 0.0172(5) 0.0000(4) 0.0014(4) 0.0016(4)
N3 0.0162(5) 0.0215(6) 0.0225(6) -0.0004(5) -0.0004(4) 0.0008(5)
N4 0.0185(6) 0.0208(6) 0.0229(6) -0.0012(5) -0.0007(5) 0.0001(5)
N5 0.0236(6) 0.0199(6) 0.0273(6) 0.0014(5) -0.0021(5) 0.0018(5)
C1 0.0164(6) 0.0197(7) 0.0228(7) 0.0013(6) 0.0030(5) 0.0017(5)
C2 0.0141(6) 0.0245(7) 0.0229(7) -0.0002(6) -0.0008(5) -0.0011(5)
C3 0.0188(6) 0.0167(7) 0.0181(6) 0.0004(5) -0.0007(5) 0.0005(5)
C4 0.0182(7) 0.0416(9) 0.0248(8) -0.0025(7) 0.0046(6) -0.0052(6)
C5 0.0210(7) 0.0321(8) 0.0217(7) -0.0057(6) -0.0014(5) -0.0042(6)
C6 0.0149(6) 0.0292(8) 0.0178(7) 0.0009(6) 0.0034(5) -0.0034(6)
C7 0.0185(7) 0.0323(8) 0.0243(7) 0.0065(6) 0.0030(5) -0.0047(6)
C8 0.0251(8) 0.0474(10) 0.0237(8) 0.0119(7) 0.0009(6) -0.0078(7)
C9 0.0275(8) 0.0626(12) 0.0174(7) -0.0003(8) 0.0034(6) -0.0104(8)
C10 0.0240(7) 0.0477(10) 0.0230(8) -0.0097(7) 0.0061(6) -0.0042(7)
C11 0.0170(6) 0.0345(8) 0.0209(7) -0.0038(6) 0.0034(5) -0.0021(6)
C12 0.0322(8) 0.0295(8) 0.0308(8) 0.0108(7) 0.0044(7) 0.0030(7)
C13 0.0370(9) 0.0451(11) 0.0460(11) 0.0191(9) 0.0043(8) 0.0094(8)
C14 0.0454(11) 0.0298(9) 0.0579(13) 0.0037(9) -0.0015(9) 0.0005(8)
C15 0.0258(7) 0.0322(9) 0.0250(8) -0.0065(7) 0.0024(6) 0.0045(6)
C16 0.0288(9) 0.0493(12) 0.0495(11) -0.0099(9) 0.0016(8) 0.0110(8)
C17 0.0409(10) 0.0339(10) 0.0372(10) -0.0083(8) 0.0053(8) -0.0006(8)
C18 0.0142(6) 0.0228(7) 0.0171(6) -0.0049(5) 0.0000(5) 0.0008(5)
C19 0.0190(7) 0.0245(7) 0.0241(7) -0.0074(6) -0.0025(5) 0.0021(6)
C20 0.0216(7) 0.0356(9) 0.0346(9) -0.0149(7) -0.0014(6) 0.0083(7)
C21 0.0201(7) 0.0540(11) 0.0256(8) -0.0152(8) 0.0045(6) 0.0037(7)
C22 0.0211(7) 0.0453(10) 0.0184(7) -0.0028(7) 0.0031(5) -0.0057(7)
C23 0.0164(6) 0.0279(8) 0.0169(6) -0.0030(6) -0.0010(5) -0.0025(5)
C24 0.0258(7) 0.0241(8) 0.0214(7) 0.0028(6) 0.0012(6) -0.0023(6)
C25 0.0492(11) 0.0346(10) 0.0379(10) 0.0054(8) -0.0164(8) 0.0042(8)
C26 0.0399(9) 0.0320(9) 0.0363(9) -0.0004(7) 0.0042(7) -0.0111(8)
C27 0.0281(8) 0.0221(8) 0.0332(8) -0.0011(6) -0.0043(6) 0.0055(6)
C28 0.0416(10) 0.0295(9) 0.0599(13) 0.0066(9) -0.0116(9) -0.0036(8)
C29 0.0372(9) 0.0326(9) 0.0502(11) 0.0001(8) -0.0124(8) 0.0121(8)
C30 0.0170(6) 0.0255(7) 0.0175(6) -0.0005(6) 0.0014(5) 0.0036(5)
C31 0.0167(6) 0.0274(8) 0.0241(7) -0.0006(6) 0.0003(5) 0.0004(6)
C32 0.0183(7) 0.0400(9) 0.0300(8) 0.0035(7) -0.0022(6) 0.0026(6)
C33 0.0256(8) 0.0348(9) 0.0392(9) 0.0111(8) -0.0029(7) 0.0090(7)
C34 0.0298(8) 0.0259(8) 0.0356(9) 0.0064(7) -0.0016(7) 0.0048(7)
C35 0.0216(7) 0.0247(8) 0.0225(7) 0.0001(6) 0.0005(5) 0.0010(6)
C42 0.077(5) 0.090(6) 0.055(5) -0.026(4) -0.021(4) -0.001(4)
C36 0.059(3) 0.068(6) 0.051(4) -0.034(4) -0.003(3) -0.022(4)
C37 0.057(3) 0.076(6) 0.054(4) -0.024(4) 0.004(3) -0.006(3)
C38 0.072(4) 0.074(4) 0.066(5) -0.021(3) 0.004(4) -0.018(4)
C39 0.095(7) 0.074(5) 0.076(6) -0.023(4) -0.004(7) -0.018(6)
C40 0.091(7) 0.067(6) 0.076(6) -0.027(4) 0.033(6) -0.026(5)
C41 0.079(6) 0.072(7) 0.072(7) -0.017(5) 0.014(5) -0.033(5)
C42A 0.077(5) 0.090(6) 0.055(5) -0.026(4) -0.021(4) -0.001(4)
C36A 0.059(3) 0.068(6) 0.051(4) -0.034(4) -0.003(3) -0.022(4)
C37A 0.057(3) 0.076(6) 0.054(4) -0.024(4) 0.004(3) -0.006(3)
C38A 0.072(4) 0.074(4) 0.066(5) -0.021(3) 0.004(4) -0.018(4)
C39A 0.095(7) 0.074(5) 0.076(6) -0.023(4) -0.004(7) -0.018(6)
C40A 0.091(7) 0.067(6) 0.076(6) -0.027(4) 0.033(6) -0.026(5)
C41A 0.079(6) 0.072(7) 0.072(7) -0.017(5) 0.014(5) -0.033(5)

loop_
_atom_type_symbol
_atom_type_description
_atom_type_scat_dispersion_real
_atom_type_scat_dispersion_imag
_atom_type_scat_source
Mg Mg 0.0486 0.0363 'International Tables Vol C Tables 4.2.6.8 and 6.1.1.4'
N N 0.0061 0.0033 'International Tables Vol C Tables 4.2.6.8 and 6.1.1.4'
C C 0.0033 0.0016 'International Tables Vol C Tables 4.2.6.8 and 6.1.1.4'
H H 0.0000 0.0000 'International Tables Vol C Tables 4.2.6.8 and 6.1.1.4'

loop_
_geom_angle_atom_site_label_1
_geom_angle_atom_site_label_2
_geom_angle_atom_site_label_3
_geom_angle
_geom_angle_site_symmetry_1
_geom_angle_site_symmetry_3
N1 Mg1 N3 110.26(5) . .
N1 Mg1 N4 120.69(5) . 3_566
N2 Mg1 N1 95.21(5) . .
N2 Mg1 N3 111.30(5) . .
N2 Mg1 N4 118.55(5) . 3_566
N4 Mg1 N3 101.12(5) 3_566 .
C1 N1 Mg1 119.93(9) . .
C1 N1 C6 119.54(11) . .
C6 N1 Mg1 120.33(9) . .
C3 N2 Mg1 120.27(9) . .
C3 N2 C18 119.25(11) . .
C18 N2 Mg1 120.27(9) . .
N4 N3 Mg1 124.42(9) . .
N4 N3 C30 105.78(12) . .
C30 N3 Mg1 129.81(10) . .
N3 N4 Mg1 134.41(9) . 3_566
N5 N4 Mg1 112.56(9) . 3_566
N5 N4 N3 112.95(11) . .
N4 N5 C35 105.66(12) . .
N1 C1 C2 124.18(12) . .
N1 C1 C4 120.81(12) . .
C2 C1 C4 115.00(12) . .
C1 C2 H2 114.8 . .
C3 C2 C1 130.42(13) . .
C3 C2 H2 114.8 . .
N2 C3 C2 123.97(12) . .
N2 C3 C5 120.54(12) . .
C2 C3 C5 115.49(12) . .
C1 C4 H4A 109.5 . .
C1 C4 H4B 109.5 . .
C1 C4 H4C 109.5 . .
H4A C4 H4B 109.5 . .
H4A C4 H4C 109.5 . .
H4B C4 H4C 109.5 . .
C3 C5 H5A 109.5 . .
C3 C5 H5B 109.5 . .
C3 C5 H5C 109.5 . .
H5A C5 H5B 109.5 . .
H5A C5 H5C 109.5 . .
H5B C5 H5C 109.5 . .
C7 C6 N1 118.18(13) . .
C11 C6 N1 120.54(13) . .
C11 C6 C7 121.18(13) . .
C6 C7 C12 121.05(14) . .
C8 C7 C6 118.18(15) . .
C8 C7 C12 120.76(15) . .
C7 C8 H8 119.4 . .
C9 C8 C7 121.22(16) . .
C9 C8 H8 119.4 . .
C8 C9 H9 120.0 . .
C10 C9 C8 119.92(15) . .
C10 C9 H9 120.0 . .
C9 C10 H10 119.2 . .
C9 C10 C11 121.58(16) . .
C11 C10 H10 119.2 . .
C6 C11 C15 122.92(13) . .
C10 C11 C6 117.88(15) . .
C10 C11 C15 119.20(15) . .
C7 C12 H12 107.2 . .
C7 C12 C13 113.42(15) . .
C7 C12 C14 111.34(14) . .
C13 C12 H12 107.2 . .
C13 C12 C14 110.23(15) . .
C14 C12 H12 107.2 . .
C12 C13 H13A 109.5 . .
C12 C13 H13B 109.5 . .
C12 C13 H13C 109.5 . .
H13A C13 H13B 109.5 . .
H13A C13 H13C 109.5 . .
H13B C13 H13C 109.5 . .
C12 C14 H14A 109.5 . .
C12 C14 H14B 109.5 . .
C12 C14 H14C 109.5 . .
H14A C14 H14B 109.5 . .
H14A C14 H14C 109.5 . .
H14B C14 H14C 109.5 . .
C11 C15 H15 107.9 . .
C11 C15 C16 112.12(14) . .
C11 C15 C17 111.18(13) . .
C16 C15 H15 107.9 . .
C17 C15 H15 107.9 . .
C17 C15 C16 109.74(14) . .
C15 C16 H16A 109.5 . .
C15 C16 H16B 109.5 . .
C15 C16 H16C 109.5 . .
H16A C16 H16B 109.5 . .
H16A C16 H16C 109.5 . .
H16B C16 H16C 109.5 . .
C15 C17 H17A 109.5 . .
C15 C17 H17B 109.5 . .
C15 C17 H17C 109.5 . .
H17A C17 H17B 109.5 . .
H17A C17 H17C 109.5 . .
H17B C17 H17C 109.5 . .
C19 C18 N2 118.33(12) . .
C23 C18 N2 120.44(12) . .
C23 C18 C19 121.14(13) . .
C18 C19 C27 121.22(13) . .
C20 C19 C18 118.02(14) . .
C20 C19 C27 120.77(14) . .
C19 C20 H20 119.2 . .
C21 C20 C19 121.52(15) . .
C21 C20 H20 119.2 . .
C20 C21 H21 120.1 . .
C22 C21 C20 119.90(14) . .
C22 C21 H21 120.1 . .
C21 C22 H22 119.5 . .
C21 C22 C23 121.08(15) . .
C23 C22 H22 119.5 . .
C18 C23 C24 122.11(13) . .
C22 C23 C18 118.21(14) . .
C22 C23 C24 119.67(14) . .
C23 C24 H24 107.6 . .
C23 C24 C25 112.59(13) . .
C23 C24 C26 111.84(13) . .
C25 C24 H24 107.6 . .
C26 C24 H24 107.6 . .
C26 C24 C25 109.49(14) . .
C24 C25 H25A 109.5 . .
C24 C25 H25B 109.5 . .
C24 C25 H25C 109.5 . .
H25A C25 H25B 109.5 . .
H25A C25 H25C 109.5 . .
H25B C25 H25C 109.5 . .
C24 C26 H26A 109.5 . .
C24 C26 H26B 109.5 . .
C24 C26 H26C 109.5 . .
H26A C26 H26B 109.5 . .
H26A C26 H26C 109.5 . .
H26B C26 H26C 109.5 . .
C19 C27 H27 107.2 . .
C19 C27 C28 112.00(13) . .
C19 C27 C29 112.81(14) . .
C28 C27 H27 107.2 . .
C28 C27 C29 110.10(14) . .
C29 C27 H27 107.2 . .
C27 C28 H28A 109.5 . .
C27 C28 H28B 109.5 . .
C27 C28 H28C 109.5 . .
H28A C28 H28B 109.5 . .
H28A C28 H28C 109.5 . .
H28B C28 H28C 109.5 . .
C27 C29 H29A 109.5 . .
C27 C29 H29B 109.5 . .
C27 C29 H29C 109.5 . .
H29A C29 H29B 109.5 . .
H29A C29 H29C 109.5 . .
H29B C29 H29C 109.5 . .
N3 C30 C31 131.34(14) . .
N3 C30 C35 107.09(12) . .
C35 C30 C31 121.54(13) . .
C30 C31 H31 122.0 . .
C32 C31 C30 115.95(14) . .
C32 C31 H31 122.0 . .
C31 C32 H32 118.7 . .
C31 C32 C33 122.66(14) . .
C33 C32 H32 118.7 . .
C32 C33 H33 119.2 . .
C34 C33 C32 121.65(15) . .
C34 C33 H33 119.2 . .
C33 C34 H34 121.5 . .
C33 C34 C35 116.98(15) . .
C35 C34 H34 121.5 . .
N5 C35 C30 108.52(13) . .
N5 C35 C34 130.28(14) . .
C30 C35 C34 121.19(14) . .
H42A C42 H42B 109.5 . .
H42A C42 H42C 109.5 . .
H42B C42 H42C 109.5 . .
C36 C42 H42A 109.5 . .
C36 C42 H42B 109.5 . .
C36 C42 H42C 109.5 . .
C37 C36 C42 120.6(4) . .
C37 C36 C41 120.0 . .
C41 C36 C42 119.4(4) . .
C36 C37 H37 120.0 . .
C38 C37 C36 120.0 . .
C38 C37 H37 120.0 . .
C37 C38 H38 120.0 . .
C39 C38 C37 120.0 . .
C39 C38 H38 120.0 . .
C38 C39 H39 120.0 . .
C40 C39 C38 120.0 . .
C40 C39 H39 120.0 . .
C39 C40 H40 120.0 . .
C39 C40 C41 120.0 . .
C41 C40 H40 120.0 . .
C36 C41 H41 120.0 . .
C40 C41 C36 120.0 . .
C40 C41 H41 120.0 . .
H42D C42A H42E 109.5 . .
H42D C42A H42F 109.5 . .
H42E C42A H42F 109.5 . .
C36A C42A H42D 109.5 . .
C36A C42A H42E 109.5 . .
C36A C42A H42F 109.5 . .
C37A C36A C42A 119.9(5) . .
C37A C36A C41A 120.0 . .
C41A C36A C42A 120.1(5) . .
C36A C37A H37A 120.0 . .
C38A C37A C36A 120.0 . .
C38A C37A H37A 120.0 . .
C37A C38A H38A 120.0 . .
C39A C38A C37A 120.0 . .
C39A C38A H38A 120.0 . .
C38A C39A H39A 120.0 . .
C40A C39A C38A 120.0 . .
C40A C39A H39A 120.0 . .
C39A C40A H40A 120.0 . .
C39A C40A C41A 120.0 . .
C41A C40A H40A 120.0 . .
C36A C41A H41A 120.0 . .
C40A C41A C36A 120.0 . .
C40A C41A H41A 120.0 . .

loop_
_geom_bond_atom_site_label_1
_geom_bond_atom_site_label_2
_geom_bond_distance
_geom_bond_site_symmetry_2
Mg1 N1 2.0262(12) .
Mg1 N2 2.0214(12) .
Mg1 N3 2.0678(13) .
Mg1 N4 2.0665(12) 3_566
N1 C1 1.3290(18) .
N1 C6 1.4395(18) .
N2 C3 1.3282(17) .
N2 C18 1.4392(17) .
N3 N4 1.3530(16) .
N3 C30 1.3582(18) .
N4 Mg1 2.0665(12) 3_566
N4 N5 1.3230(17) .
N5 C35 1.3596(19) .
C1 C2 1.405(2) .
C1 C4 1.5165(19) .
C2 H2 0.9500 .
C2 C3 1.4036(19) .
C3 C5 1.5163(19) .
C4 H4A 0.9800 .
C4 H4B 0.9800 .
C4 H4C 0.9800 .
C5 H5A 0.9800 .
C5 H5B 0.9800 .
C5 H5C 0.9800 .
C6 C7 1.408(2) .
C6 C11 1.408(2) .
C7 C8 1.394(2) .
C7 C12 1.522(2) .
C8 H8 0.9500 .
C8 C9 1.383(3) .
C9 H9 0.9500 .
C9 C10 1.374(3) .
C10 H10 0.9500 .
C10 C11 1.397(2) .
C11 C15 1.517(2) .
C12 H12 1.0000 .
C12 C13 1.527(2) .
C12 C14 1.532(3) .
C13 H13A 0.9800 .
C13 H13B 0.9800 .
C13 H13C 0.9800 .
C14 H14A 0.9800 .
C14 H14B 0.9800 .
C14 H14C 0.9800 .
C15 H15 1.0000 .
C15 C16 1.534(2) .
C15 C17 1.526(2) .
C16 H16A 0.9800 .
C16 H16B 0.9800 .
C16 H16C 0.9800 .
C17 H17A 0.9800 .
C17 H17B 0.9800 .
C17 H17C 0.9800 .
C18 C19 1.411(2) .
C18 C23 1.405(2) .
C19 C20 1.389(2) .
C19 C27 1.520(2) .
C20 H20 0.9500 .
C20 C21 1.382(3) .
C21 H21 0.9500 .
C21 C22 1.380(2) .
C22 H22 0.9500 .
C22 C23 1.398(2) .
C23 C24 1.512(2) .
C24 H24 1.0000 .
C24 C25 1.530(2) .
C24 C26 1.524(2) .
C25 H25A 0.9800 .
C25 H25B 0.9800 .
C25 H25C 0.9800 .
C26 H26A 0.9800 .
C26 H26B 0.9800 .
C26 H26C 0.9800 .
C27 H27 1.0000 .
C27 C28 1.527(2) .
C27 C29 1.530(2) .
C28 H28A 0.9800 .
C28 H28B 0.9800 .
C28 H28C 0.9800 .
C29 H29A 0.9800 .
C29 H29B 0.9800 .
C29 H29C 0.9800 .
C30 C31 1.4132(19) .
C30 C35 1.400(2) .
C31 H31 0.9500 .
C31 C32 1.371(2) .
C32 H32 0.9500 .
C32 C33 1.412(3) .
C33 H33 0.9500 .
C33 C34 1.365(2) .
C34 H34 0.9500 .
C34 C35 1.408(2) .
C42 H42A 0.9800 .
C42 H42B 0.9800 .
C42 H42C 0.9800 .
C42 C36 1.482(6) .
C36 C37 1.3900 .
C36 C41 1.3900 .
C37 H37 0.9500 .
C37 C38 1.3900 .
C38 H38 0.9500 .
C38 C39 1.3900 .
C39 H39 0.9500 .
C39 C40 1.3900 .
C40 H40 0.9500 .
C40 C41 1.3900 .
C41 H41 0.9500 .
C42A H42D 0.9800 .
C42A H42E 0.9800 .
C42A H42F 0.9800 .
C42A C36A 1.475(6) .
C36A C37A 1.3900 .
C36A C41A 1.3900 .
C37A H37A 0.9500 .
C37A C38A 1.3900 .
C38A H38A 0.9500 .
C38A C39A 1.3900 .
C39A H39A 0.9500 .
C39A C40A 1.3900 .
C40A H40A 0.9500 .
C40A C41A 1.3900 .
C41A H41A 0.9500 .

loop_
_geom_torsion_atom_site_label_1
_geom_torsion_atom_site_label_2
_geom_torsion_atom_site_label_3
_geom_torsion_atom_site_label_4
_geom_torsion
_geom_torsion_site_symmetry_1
_geom_torsion_site_symmetry_4
Mg1 N1 C1 C2 -11.84(19) . .
Mg1 N1 C1 C4 167.89(11) . .
Mg1 N1 C6 C7 87.49(14) . .
Mg1 N1 C6 C11 -88.95(14) . .
Mg1 N2 C3 C2 11.83(19) . .
Mg1 N2 C3 C5 -167.54(10) . .
Mg1 N2 C18 C19 -90.35(14) . .
Mg1 N2 C18 C23 86.10(14) . .
Mg1 N3 N4 Mg1 -3.13(19) . 3_566
Mg1 N3 N4 N5 -179.66(9) . .
Mg1 N3 C30 C31 1.4(2) . .
Mg1 N3 C30 C35 179.50(10) . .
Mg1 N4 N5 C35 -177.11(9) 3_566 .
N1 C1 C2 C3 -9.0(3) . .
N1 C6 C7 C8 -178.63(13) . .
N1 C6 C7 C12 2.4(2) . .
N1 C6 C11 C10 178.44(13) . .
N1 C6 C11 C15 -0.7(2) . .
N2 C18 C19 C20 -179.38(13) . .
N2 C18 C19 C27 1.01(19) . .
N2 C18 C23 C22 -179.09(12) . .
N2 C18 C23 C24 -0.2(2) . .
N3 N4 N5 C35 0.21(16) . .
N3 C30 C31 C32 177.44(15) . .
N3 C30 C35 N5 0.12(16) . .
N3 C30 C35 C34 -179.20(14) . .
N4 N3 C30 C31 -178.09(14) . .
N4 N3 C30 C35 0.01(15) . .
N4 N5 C35 C30 -0.20(16) . .
N4 N5 C35 C34 179.04(16) . .
C1 N1 C6 C7 -97.60(16) . .
C1 N1 C6 C11 85.95(17) . .
C1 C2 C3 N2 9.0(3) . .
C1 C2 C3 C5 -171.57(15) . .
C3 N2 C18 C19 94.88(15) . .
C3 N2 C18 C23 -88.67(16) . .
C4 C1 C2 C3 171.27(15) . .
C6 N1 C1 C2 173.23(14) . .
C6 N1 C1 C4 -7.0(2) . .
C6 C7 C8 C9 0.7(2) . .
C6 C7 C12 C13 -147.95(15) . .
C6 C7 C12 C14 87.03(18) . .
C6 C11 C15 C16 -120.71(16) . .
C6 C11 C15 C17 116.03(16) . .
C7 C6 C11 C10 2.1(2) . .
C7 C6 C11 C15 -177.04(13) . .
C7 C8 C9 C10 0.9(2) . .
C8 C7 C12 C13 33.1(2) . .
C8 C7 C12 C14 -91.91(18) . .
C8 C9 C10 C11 -1.0(2) . .
C9 C10 C11 C6 -0.5(2) . .
C9 C10 C11 C15 178.70(14) . .
C10 C11 C15 C16 60.16(19) . .
C10 C11 C15 C17 -63.10(18) . .
C11 C6 C7 C8 -2.2(2) . .
C11 C6 C7 C12 178.82(13) . .
C12 C7 C8 C9 179.66(14) . .
C18 N2 C3 C2 -173.40(13) . .
C18 N2 C3 C5 7.2(2) . .
C18 C19 C20 C21 -2.3(2) . .
C18 C19 C27 C28 -89.89(18) . .
C18 C19 C27 C29 145.22(14) . .
C18 C23 C24 C25 118.77(16) . .
C18 C23 C24 C26 -117.45(15) . .
C19 C18 C23 C22 -2.7(2) . .
C19 C18 C23 C24 176.11(13) . .
C19 C20 C21 C22 -1.0(2) . .
C20 C19 C27 C28 90.51(18) . .
C20 C19 C27 C29 -34.4(2) . .
C20 C21 C22 C23 2.5(2) . .
C21 C22 C23 C18 -0.7(2) . .
C21 C22 C23 C24 -179.53(14) . .
C22 C23 C24 C25 -62.40(19) . .
C22 C23 C24 C26 61.37(18) . .
C23 C18 C19 C20 4.2(2) . .
C23 C18 C19 C27 -175.42(13) . .
C27 C19 C20 C21 177.29(14) . .
C30 N3 N4 Mg1 176.39(10) . 3_566
C30 N3 N4 N5 -0.14(16) . .
C30 C31 C32 C33 1.5(2) . .
C31 C30 C35 N5 178.44(13) . .
C31 C30 C35 C34 -0.9(2) . .
C31 C32 C33 C34 -1.2(3) . .
C32 C33 C34 C35 -0.1(3) . .
C33 C34 C35 N5 -178.03(16) . .
C33 C34 C35 C30 1.1(2) . .
C35 C30 C31 C32 -0.4(2) . .
C42 C36 C37 C38 178.2(7) . .
C42 C36 C41 C40 -178.2(7) . .
C36 C37 C38 C39 0.0 . .
C37 C36 C41 C40 0.0 . .
C37 C38 C39 C40 0.0 . .
C38 C39 C40 C41 0.0 . .
C39 C40 C41 C36 0.0 . .
C41 C36 C37 C38 0.0 . .
C42A C36A C37A C38A -179(2) . .
C42A C36A C41A C40A 179(2) . .
C36A C37A C38A C39A 0.0 . .
C37A C36A C41A C40A 0.0 . .
C37A C38A C39A C40A 0.0 . .
C38A C39A C40A C41A 0.0 . .
C39A C40A C41A C36A 0.0 . .
C41A C36A C37A C38A 0.0 . .
